data_4061379
loop_
_publ_author_name
'Tanaka, Shukichi'
'Dubs, Christian'
'Inagaki, Akiko'
'Akita, Munetaka'

_publ_section_title
;
Tetranuclear Complexes Based on a Dynamic Metal-Metal Linkage, 
[(\m~4~-X)Rh~4~(CO)~4~(PNNP)~2~]^n+^ (X/n = RC&#x22EE;C/1 (Acetylide), 
C~2~/0 (Dicarbide))
;
_journal_issue 3
_journal_name_full Organometallics
_journal_page_first 317
_journal_page_last 319
_journal_paper_doi 10.1021/om034315+
_journal_volume 23
_journal_year 2004
_chemical_formula_moiety 'C64 H50 N4 O4 P4 Rh4'
_chemical_formula_sum 'C64 H50 N4 O4 P4 Rh4'
_chemical_formula_weight 1474.64
_space_group_IT_number 14
_symmetry_cell_setting monoclinic
_symmetry_space_group_name_Hall '-P 2ybc'
_symmetry_space_group_name_H-M 'P 1 21/c 1'
_cell_angle_alpha 90
_cell_angle_beta 110.979(4)
_cell_angle_gamma 90
_cell_formula_units_Z 4
_cell_length_a 22.608(3)
_cell_length_b 19.320(3)
_cell_length_c 14.927(4)
_cell_measurement_temperature 213
_cell_volume 6087(1)
_exptl_crystal_density_diffrn 1.609
_cod_original_sg_symbol_H-M 'P 21/c'
_cod_database_code 4061379

loop_
_symmetry_equiv_pos_as_xyz
x,y,z
-x,1/2+y,1/2-z
-x,-y,-z
x,1/2-y,1/2+z

loop_
_atom_site_label
_atom_site_type_symbol
_atom_site_fract_x
_atom_site_fract_y
_atom_site_fract_z
_atom_site_U_iso_or_equiv
_atom_site_adp_type
_atom_site_occupancy
_atom_site_calc_flag
_atom_site_refinement_flags
_atom_site_disorder_assembly
_atom_site_disorder_group
Rh(1) Rh 0.78240(3) 1.05942(3) 0.57747(5) 0.0344(2) Uani 1.00 d . . .
Rh(2) Rh 0.64606(3) 0.96202(3) 0.61421(4) 0.0309(2) Uani 1.00 d . . .
Rh(3) Rh 0.69336(3) 1.05681(3) 0.85125(4) 0.0333(2) Uani 1.00 d . . .
Rh(4) Rh 0.78363(3) 0.92306(3) 0.75799(5) 0.0329(2) Uani 1.00 d . . .
P(1) P 0.8084(1) 1.0866(1) 0.4491(2) 0.0424(5) Uani 1.00 d . . .
P(2) P 0.57183(9) 0.8983(1) 0.5069(2) 0.0331(4) Uani 1.00 d . . .
P(3) P 0.6756(1) 1.0715(1) 0.9895(2) 0.0366(5) Uani 1.00 d . . .
P(4) P 0.8275(1) 0.8229(1) 0.8200(2) 0.0361(5) Uani 1.00 d . . .
O(01) O 0.9008(4) 1.1118(5) 0.7237(6) 0.081(3) Uani 1.00 d . . .
O(02) O 0.5946(4) 0.9258(4) 0.7656(5) 0.058(2) Uani 1.00 d . . .
O(03) O 0.6338(4) 1.1897(4) 0.7639(6) 0.087(3) Uani 1.00 d . . .
O(04) O 0.8153(3) 0.8852(3) 0.5881(5) 0.053(2) Uani 1.00 d . . .
N(1) N 0.7023(3) 1.0276(4) 0.4715(4) 0.035(1) Uani 1.00 d . . .
N(2) N 0.6543(3) 0.9931(3) 0.4858(4) 0.033(1) Uani 1.00 d . . .
N(3) N 0.7383(3) 0.9703(4) 0.9218(5) 0.037(2) Uani 1.00 d . . .
N(4) N 0.7758(3) 0.9283(3) 0.8917(5) 0.035(2) Uani 1.00 d . . .
C(1) C 0.7436(4) 1.0292(4) 0.6755(6) 0.033(2) Uani 1.00 d . . .
C(01) C 0.8547(5) 1.0918(5) 0.6675(7) 0.050(2) Uani 1.00 d . . .
C(2) C 0.7216(4) 1.0291(4) 0.7393(6) 0.036(2) Uani 1.00 d . . .
C(02) C 0.6179(4) 0.9383(4) 0.7108(6) 0.042(2) Uani 1.00 d . . .
C(03) C 0.6571(5) 1.1378(5) 0.7975(7) 0.052(2) Uani 1.00 d . . .
C(04) C 0.8014(4) 0.9043(4) 0.6515(6) 0.039(2) Uani 1.00 d . . .
C(11) C 0.6855(4) 1.0427(4) 0.3763(5) 0.036(2) Uani 1.00 d . . .
C(12) C 0.6235(4) 1.0178(5) 0.3291(6) 0.042(2) Uani 1.00 d . . .
C(13) C 0.6057(4) 0.9858(5) 0.3990(6) 0.038(2) Uani 1.00 d . . .
C(14) C 0.7327(4) 1.0820(5) 0.3475(7) 0.051(2) Uani 1.00 d . . .
C(15) C 0.5465(4) 0.9523(4) 0.3975(6) 0.042(2) Uani 1.00 d . . .
C(21) C 0.7430(4) 0.9509(4) 1.0116(6) 0.037(2) Uani 1.00 d . . .
C(22) C 0.7852(4) 0.8971(5) 1.0422(6) 0.041(2) Uani 1.00 d . . .
C(23) C 0.8051(4) 0.8842(5) 0.9659(6) 0.041(2) Uani 1.00 d . . .
C(24) C 0.7017(4) 0.9881(5) 1.0536(7) 0.045(2) Uani 1.00 d . . .
C(25) C 0.8512(4) 0.8344(5) 0.9517(6) 0.044(2) Uani 1.00 d . . .
C(31) C 0.8422(4) 1.1703(5) 0.4380(6) 0.047(2) Uani 1.00 d . . .
C(32) C 0.9036(5) 1.1758(6) 0.4426(10) 0.073(3) Uani 1.00 d . . .
C(33) C 0.9304(7) 1.2423(7) 0.439(1) 0.096(5) Uani 1.00 d . . .
C(34) C 0.8973(7) 1.2981(7) 0.4321(9) 0.078(4) Uani 1.00 d . . .
C(35) C 0.8331(8) 1.2951(6) 0.4253(9) 0.082(4) Uani 1.00 d . . .
C(36) C 0.8069(5) 1.2304(6) 0.4304(9) 0.065(3) Uani 1.00 d . . .
C(41) C 0.8602(5) 1.0229(6) 0.4224(7) 0.055(3) Uani 1.00 d . . .
C(42) C 0.8653(6) 1.0171(8) 0.3332(10) 0.083(4) Uani 1.00 d . . .
C(43) C 0.9070(7) 0.9657(9) 0.320(1) 0.094(5) Uani 1.00 d . . .
C(44) C 0.9429(7) 0.9247(9) 0.392(1) 0.094(5) Uani 1.00 d . . .
C(45) C 0.9381(6) 0.9322(7) 0.478(1) 0.085(4) Uani 1.00 d . . .
C(46) C 0.8978(5) 0.9801(6) 0.4940(9) 0.059(3) Uani 1.00 d . . .
C(51) C 0.5022(4) 0.8652(4) 0.5260(6) 0.037(2) Uani 1.00 d . . .
C(52) C 0.4407(4) 0.8812(5) 0.4685(6) 0.044(2) Uani 1.00 d . . .
C(53) C 0.3900(4) 0.8536(5) 0.4876(9) 0.057(3) Uani 1.00 d . . .
C(54) C 0.4005(5) 0.8094(5) 0.5629(8) 0.055(3) Uani 1.00 d . . .
C(55) C 0.4615(5) 0.7922(5) 0.6210(8) 0.055(3) Uani 1.00 d . . .
C(56) C 0.5119(4) 0.8189(5) 0.6014(6) 0.044(2) Uani 1.00 d . . .
C(61) C 0.6022(4) 0.8215(4) 0.4668(6) 0.036(2) Uani 1.00 d . . .
C(62) C 0.6671(4) 0.8137(5) 0.4928(7) 0.043(2) Uani 1.00 d . . .
C(63) C 0.6914(4) 0.7553(5) 0.4625(7) 0.047(2) Uani 1.00 d . . .
C(64) C 0.6520(5) 0.7069(5) 0.4051(7) 0.048(2) Uani 1.00 d . . .
C(65) C 0.5878(4) 0.7143(5) 0.3773(7) 0.050(2) Uani 1.00 d . . .
C(66) C 0.5616(4) 0.7726(5) 0.4070(7) 0.046(2) Uani 1.00 d . . .
C(71) C 0.7259(4) 1.1337(5) 1.0723(6) 0.041(2) Uani 1.00 d . . .
C(72) C 0.7900(5) 1.1218(6) 1.1100(8) 0.065(3) Uani 1.00 d . . .
C(73) C 0.8320(6) 1.1692(7) 1.1684(9) 0.081(4) Uani 1.00 d . . .
C(74) C 0.8094(7) 1.2312(6) 1.1894(9) 0.078(4) Uani 1.00 d . . .
C(75) C 0.7471(7) 1.2427(6) 1.1560(9) 0.080(4) Uani 1.00 d . . .
C(76) C 0.7041(5) 1.1962(5) 1.0968(7) 0.061(3) Uani 1.00 d . . .
C(81) C 0.5967(4) 1.0861(5) 0.9907(7) 0.046(2) Uani 1.00 d . . .
C(82) C 0.5849(5) 1.0896(7) 1.0749(8) 0.071(3) Uani 1.00 d . . .
C(83) C 0.5243(6) 1.0975(8) 1.073(1) 0.086(4) Uani 1.00 d . . .
C(84) C 0.4748(5) 1.1040(7) 0.987(1) 0.082(4) Uani 1.00 d . . .
C(85) C 0.4868(5) 1.0992(7) 0.903(1) 0.079(4) Uani 1.00 d . . .
C(86) C 0.5466(5) 1.0901(6) 0.9060(8) 0.061(3) Uani 1.00 d . . .
C(91) C 0.8971(4) 0.7905(5) 0.7977(6) 0.041(2) Uani 1.00 d . . .
C(92) C 0.9547(6) 0.817(1) 0.846(1) 0.150(9) Uani 1.00 d . . .
C(93) C 1.0072(7) 0.794(1) 0.824(2) 0.18(1) Uani 1.00 d . . .
C(94) C 1.0014(6) 0.7474(8) 0.759(1) 0.088(4) Uani 1.00 d . . .
C(95) C 0.9464(7) 0.7185(7) 0.719(1) 0.082(4) Uani 1.00 d . . .
C(96) C 0.8948(5) 0.7365(6) 0.7388(9) 0.072(3) Uani 1.00 d . . .
C(101) C 0.7751(4) 0.7478(4) 0.7949(6) 0.037(2) Uani 1.00 d . . .
C(102) C 0.7156(4) 0.7535(5) 0.7226(7) 0.046(2) Uani 1.00 d . . .
C(103) C 0.6750(4) 0.6985(6) 0.7021(8) 0.059(3) Uani 1.00 d . . .
C(104) C 0.6934(5) 0.6367(5) 0.7531(8) 0.056(3) Uani 1.00 d . . .
C(105) C 0.7502(5) 0.6309(5) 0.8228(8) 0.058(3) Uani 1.00 d . . .
C(106) C 0.7925(4) 0.6865(5) 0.8446(7) 0.050(2) Uani 1.00 d . . .
H(1) H 0.5979 1.0222 0.2621 0.0500 Uiso 1.00 calc . . .
H(2) H 0.7168 1.1280 0.3277 0.0625 Uiso 1.00 calc . . .
H(3) H 0.7383 1.0598 0.2936 0.0625 Uiso 1.00 calc . . .
H(4) H 0.5277 0.9245 0.3409 0.0508 Uiso 1.00 calc . . .
H(5) H 0.5154 0.9860 0.3988 0.0508 Uiso 1.00 calc . . .
H(6) H 0.9290 1.1336 0.4495 0.0852 Uiso 1.00 calc . . .
H(7) H 0.9743 1.2450 0.4410 0.1131 Uiso 1.00 calc . . .
H(8) H 0.9167 1.3426 0.4318 0.0941 Uiso 1.00 calc . . .
H(9) H 0.8080 1.3373 0.4170 0.0995 Uiso 1.00 calc . . .
H(10) H 0.7632 1.2268 0.4293 0.0775 Uiso 1.00 calc . . .
H(11) H 0.8409 1.0487 0.2808 0.1013 Uiso 1.00 calc . . .
H(12) H 0.9097 0.9594 0.2564 0.1168 Uiso 1.00 calc . . .
H(13) H 0.9716 0.8894 0.3834 0.1139 Uiso 1.00 calc . . .
H(14) H 0.9639 0.9031 0.5321 0.1040 Uiso 1.00 calc . . .
H(15) H 0.8956 0.9842 0.5583 0.0721 Uiso 1.00 calc . . .
H(16) H 0.4330 0.9119 0.4145 0.0545 Uiso 1.00 calc . . .
H(17) H 0.3469 0.8654 0.4469 0.0682 Uiso 1.00 calc . . .
H(18) H 0.3656 0.7902 0.5769 0.0664 Uiso 1.00 calc . . .
H(19) H 0.4687 0.7613 0.6748 0.0651 Uiso 1.00 calc . . .
H(20) H 0.5548 0.8061 0.6417 0.0530 Uiso 1.00 calc . . .
H(21) H 0.6951 0.8487 0.5322 0.0511 Uiso 1.00 calc . . .
H(22) H 0.7370 0.7496 0.4829 0.0581 Uiso 1.00 calc . . .
H(23) H 0.6693 0.6674 0.3827 0.0579 Uiso 1.00 calc . . .
H(24) H 0.5595 0.6789 0.3380 0.0589 Uiso 1.00 calc . . .
H(25) H 0.5163 0.7791 0.3851 0.0551 Uiso 1.00 calc . . .
H(26) H 0.7976 0.8730 1.1026 0.0488 Uiso 1.00 calc . . .
H(27) H 0.7252 0.9974 1.1202 0.0529 Uiso 1.00 calc . . .
H(28) H 0.6661 0.9607 1.0489 0.0529 Uiso 1.00 calc . . .
H(29) H 0.8495 0.7910 0.9822 0.0532 Uiso 1.00 calc . . .
H(30) H 0.8935 0.8517 0.9790 0.0532 Uiso 1.00 calc . . .
H(31) H 0.8059 1.0776 1.0973 0.0768 Uiso 1.00 calc . . .
H(32) H 0.8773 1.1591 1.1951 0.0948 Uiso 1.00 calc . . .
H(33) H 0.8386 1.2659 1.2280 0.0914 Uiso 1.00 calc . . .
H(34) H 0.7313 1.2862 1.1731 0.0926 Uiso 1.00 calc . . .
H(35) H 0.6589 1.2063 1.0727 0.0755 Uiso 1.00 calc . . .
H(36) H 0.6202 1.0869 1.1363 0.0857 Uiso 1.00 calc . . .
H(37) H 0.5162 1.0987 1.1330 0.1049 Uiso 1.00 calc . . .
H(38) H 0.4324 1.1116 0.9850 0.1019 Uiso 1.00 calc . . .
H(39) H 0.4526 1.1037 0.8393 0.0969 Uiso 1.00 calc . . .
H(40) H 0.5547 1.0864 0.8462 0.0737 Uiso 1.00 calc . . .
H(41) H 0.9607 0.8474 0.9005 0.1711 Uiso 1.00 calc . . .
H(42) H 1.0490 0.8128 0.8596 0.2210 Uiso 1.00 calc . . .
H(43) H 1.0364 0.7331 0.7401 0.1030 Uiso 1.00 calc . . .
H(44) H 0.9417 0.6815 0.6725 0.0959 Uiso 1.00 calc . . .
H(45) H 0.8551 0.7118 0.7092 0.0852 Uiso 1.00 calc . . .
H(46) H 0.7030 0.7969 0.6876 0.0553 Uiso 1.00 calc . . .
H(47) H 0.6334 0.7024 0.6533 0.0715 Uiso 1.00 calc . . .
H(48) H 0.6646 0.5978 0.7372 0.0666 Uiso 1.00 calc . . .
H(49) H 0.7627 0.5884 0.8581 0.0707 Uiso 1.00 calc . . .
H(50) H 0.8335 0.6829 0.8962 0.0587 Uiso 1.00 calc . . .

loop_
_atom_site_aniso_label
_atom_site_aniso_U_11
_atom_site_aniso_U_22
_atom_site_aniso_U_33
_atom_site_aniso_U_12
_atom_site_aniso_U_13
_atom_site_aniso_U_23
Rh(1) 0.0404(3) 0.0326(3) 0.0324(3) -0.0005(3) 0.0157(3) 0.0033(3)
Rh(2) 0.0355(3) 0.0274(3) 0.0300(3) -0.0010(2) 0.0119(3) 0.0012(2)
Rh(3) 0.0416(3) 0.0302(3) 0.0296(3) 0.0017(3) 0.0146(3) 0.0000(3)
Rh(4) 0.0357(3) 0.0282(3) 0.0340(3) 0.0018(3) 0.0117(3) -0.0003(3)
P(1) 0.050(1) 0.046(1) 0.038(1) -0.008(1) 0.024(1) 0.001(1)
P(2) 0.035(1) 0.030(1) 0.034(1) -0.0009(8) 0.0118(9) -0.0015(8)
P(3) 0.043(1) 0.038(1) 0.033(1) 0.0045(9) 0.0181(9) 0.0016(9)
P(4) 0.037(1) 0.029(1) 0.040(1) 0.0032(9) 0.0108(9) 0.0005(9)
O(01) 0.060(4) 0.096(6) 0.064(5) -0.032(5) -0.005(4) 0.001(5)
O(02) 0.087(5) 0.061(5) 0.039(4) -0.027(4) 0.039(4) -0.006(3)
O(03) 0.135(7) 0.055(5) 0.078(6) 0.046(5) 0.048(5) 0.026(4)
O(04) 0.069(4) 0.043(4) 0.058(4) -0.002(3) 0.033(4) -0.004(3)
N(1) 0.047(4) 0.035(4) 0.027(3) -0.006(3) 0.020(3) 0.002(3)
N(2) 0.039(4) 0.033(4) 0.026(3) -0.002(3) 0.012(3) 0.001(3)
N(3) 0.044(4) 0.032(4) 0.039(4) 0.003(3) 0.018(3) 0.000(3)
N(4) 0.041(4) 0.025(3) 0.044(4) 0.010(3) 0.020(3) 0.004(3)
C(1) 0.041(4) 0.021(4) 0.038(4) 0.000(3) 0.016(4) 0.007(3)
C(01) 0.062(6) 0.040(5) 0.059(6) -0.010(4) 0.037(5) 0.005(4)
C(2) 0.038(4) 0.031(4) 0.034(4) 0.000(3) 0.006(4) -0.003(3)
C(02) 0.051(5) 0.032(4) 0.037(5) -0.007(4) 0.007(4) 0.000(4)
C(03) 0.067(6) 0.054(6) 0.036(5) 0.008(5) 0.022(5) -0.004(4)
C(04) 0.045(5) 0.031(4) 0.039(5) 0.000(4) 0.013(4) 0.006(4)
C(11) 0.044(4) 0.042(5) 0.019(3) 0.001(4) 0.010(3) -0.001(3)
C(12) 0.059(5) 0.044(5) 0.025(4) -0.001(4) 0.018(4) 0.006(4)
C(13) 0.037(4) 0.041(5) 0.031(4) 0.008(4) 0.007(3) 0.011(4)
C(14) 0.051(5) 0.063(6) 0.040(5) -0.011(5) 0.018(4) 0.009(4)
C(15) 0.043(5) 0.033(5) 0.045(5) 0.002(4) 0.010(4) -0.002(4)
C(21) 0.047(5) 0.034(4) 0.028(4) 0.002(4) 0.012(4) 0.001(3)
C(22) 0.054(5) 0.036(5) 0.030(4) 0.004(4) 0.012(4) 0.007(4)
C(23) 0.042(5) 0.037(5) 0.037(5) 0.003(4) 0.005(4) 0.007(4)
C(24) 0.057(5) 0.040(5) 0.047(5) 0.002(4) 0.031(4) 0.004(4)
C(25) 0.047(5) 0.039(5) 0.040(5) 0.006(4) 0.010(4) -0.001(4)
C(31) 0.058(6) 0.053(6) 0.039(5) -0.009(5) 0.029(4) -0.003(4)
C(32) 0.069(7) 0.051(7) 0.100(9) -0.014(5) 0.032(7) 0.009(6)
C(33) 0.093(9) 0.057(8) 0.15(1) -0.020(7) 0.057(10) 0.007(9)
C(34) 0.12(1) 0.056(8) 0.069(8) -0.033(8) 0.047(8) -0.003(6)
C(35) 0.14(1) 0.040(6) 0.063(8) 0.004(7) 0.033(8) -0.007(5)
C(36) 0.081(7) 0.047(6) 0.079(8) -0.010(5) 0.041(6) -0.001(5)
C(41) 0.061(6) 0.065(7) 0.054(6) -0.027(5) 0.037(5) -0.024(5)
C(42) 0.084(8) 0.10(1) 0.076(8) -0.015(8) 0.043(7) -0.019(8)
C(43) 0.10(1) 0.12(1) 0.09(1) -0.012(9) 0.069(9) -0.037(9)
C(44) 0.077(9) 0.11(1) 0.10(1) -0.002(8) 0.037(9) -0.031(10)
C(45) 0.065(7) 0.068(8) 0.13(1) -0.007(6) 0.040(8) -0.025(8)
C(46) 0.048(5) 0.055(6) 0.078(7) -0.003(5) 0.025(5) -0.002(6)
C(51) 0.037(4) 0.032(4) 0.042(5) -0.001(3) 0.015(4) -0.006(4)
C(52) 0.039(4) 0.045(5) 0.044(5) 0.002(4) 0.011(4) -0.002(4)
C(53) 0.038(5) 0.045(6) 0.086(8) -0.003(4) 0.020(5) -0.004(5)
C(54) 0.053(6) 0.053(6) 0.069(7) -0.018(5) 0.034(5) -0.007(5)
C(55) 0.059(6) 0.052(6) 0.063(6) -0.013(5) 0.033(5) 0.002(5)
C(56) 0.047(5) 0.041(5) 0.043(5) -0.005(4) 0.016(4) -0.001(4)
C(61) 0.038(4) 0.030(4) 0.041(5) 0.003(3) 0.018(4) -0.001(3)
C(62) 0.036(4) 0.043(5) 0.049(5) 0.001(4) 0.015(4) -0.002(4)
C(63) 0.045(5) 0.042(5) 0.062(6) 0.006(4) 0.027(5) -0.004(4)
C(64) 0.062(6) 0.038(5) 0.054(6) 0.003(4) 0.034(5) -0.004(4)
C(65) 0.053(5) 0.049(6) 0.052(6) -0.004(4) 0.022(5) -0.018(5)
C(66) 0.037(4) 0.051(6) 0.049(5) -0.006(4) 0.013(4) -0.013(4)
C(71) 0.053(5) 0.039(5) 0.037(5) 0.003(4) 0.023(4) 0.006(4)
C(72) 0.067(7) 0.066(7) 0.069(7) -0.006(6) 0.031(6) -0.022(6)
C(73) 0.075(8) 0.085(10) 0.075(8) -0.029(7) 0.018(6) -0.032(7)
C(74) 0.103(10) 0.056(7) 0.057(7) -0.020(7) 0.007(7) -0.006(6)
C(75) 0.12(1) 0.051(7) 0.062(7) 0.007(7) 0.023(7) -0.018(6)
C(76) 0.081(7) 0.045(6) 0.047(6) 0.011(5) 0.012(5) -0.002(5)
C(81) 0.056(5) 0.040(5) 0.050(5) 0.007(4) 0.029(5) 0.000(4)
C(82) 0.062(6) 0.098(9) 0.067(7) 0.030(6) 0.038(6) 0.034(7)
C(83) 0.071(8) 0.12(1) 0.093(10) 0.032(8) 0.062(8) 0.027(9)
C(84) 0.046(6) 0.075(8) 0.13(1) 0.014(6) 0.036(7) 0.012(8)
C(85) 0.052(6) 0.087(9) 0.093(10) -0.002(6) 0.020(7) -0.025(8)
C(86) 0.043(5) 0.079(8) 0.057(6) 0.012(5) 0.013(5) -0.017(6)
C(91) 0.040(4) 0.035(5) 0.048(5) 0.000(4) 0.016(4) -0.004(4)
C(92) 0.064(8) 0.22(2) 0.19(2) -0.06(1) 0.070(10) -0.16(2)
C(93) 0.066(9) 0.28(3) 0.24(2) -0.06(1) 0.10(1) -0.17(2)
C(94) 0.066(8) 0.10(1) 0.11(1) 0.026(8) 0.047(8) -0.005(9)
C(95) 0.11(1) 0.062(8) 0.11(1) 0.007(7) 0.077(9) -0.017(7)
C(96) 0.070(7) 0.061(7) 0.094(9) -0.019(6) 0.043(7) -0.038(7)
C(101) 0.035(4) 0.038(5) 0.037(4) 0.001(3) 0.011(4) 0.003(4)
C(102) 0.043(5) 0.043(5) 0.046(5) -0.001(4) 0.012(4) 0.009(4)
C(103) 0.049(5) 0.053(6) 0.065(7) -0.012(5) 0.009(5) 0.002(5)
C(104) 0.055(6) 0.034(5) 0.076(7) -0.009(4) 0.021(5) 0.002(5)
C(105) 0.068(6) 0.034(5) 0.073(7) 0.006(5) 0.028(6) 0.009(5)
C(106) 0.044(5) 0.042(5) 0.061(6) 0.003(4) 0.016(4) 0.009(5)

loop_
_geom_bond_atom_site_label_1
_geom_bond_atom_site_label_2
_geom_bond_distance
_geom_bond_site_symmetry_1
_geom_bond_site_symmetry_2
_geom_bond_publ_flag
Rh(1) P(1) 2.259(3) . . yes
Rh(1) N(1) 2.027(6) . . yes
Rh(1) C(1) 2.042(10) . . yes
Rh(1) C(01) 1.815(9) . . yes
Rh(2) P(2) 2.230(2) . . yes
Rh(2) N(2) 2.079(7) . . yes
Rh(2) C(1) 2.438(8) . . yes
Rh(2) C(2) 2.408(7) . . yes
Rh(2) C(02) 1.83(1) . . yes
Rh(3) P(3) 2.258(3) . . yes
Rh(3) N(3) 2.042(7) . . yes
Rh(3) C(2) 2.062(10) . . yes
Rh(3) C(03) 1.815(10) . . yes
Rh(4) P(4) 2.219(2) . . yes
Rh(4) N(4) 2.069(8) . . yes
Rh(4) C(1) 2.396(7) . . yes
Rh(4) C(2) 2.441(8) . . yes
Rh(4) C(04) 1.81(1) . . yes
P(1) C(14) 1.839(8) . . yes
P(1) C(31) 1.82(1) . . yes
P(1) C(41) 1.84(1) . . yes
P(2) C(15) 1.847(9) . . yes
P(2) C(51) 1.814(9) . . yes
P(2) C(61) 1.822(9) . . yes
P(3) C(24) 1.859(9) . . yes
P(3) C(71) 1.805(8) . . yes
P(3) C(81) 1.81(1) . . yes
P(4) C(25) 1.856(9) . . yes
P(4) C(91) 1.83(1) . . yes
P(4) C(101) 1.826(8) . . yes
O(01) C(01) 1.15(1) . . yes
O(02) C(02) 1.14(1) . . yes
O(03) C(03) 1.16(1) . . yes
O(04) C(04) 1.16(1) . . yes
N(1) N(2) 1.35(1) . . yes
N(1) C(11) 1.365(10) . . yes
N(2) C(13) 1.374(9) . . yes
N(3) N(4) 1.36(1) . . yes
N(3) C(21) 1.36(1) . . yes
N(4) C(23) 1.37(1) . . yes
C(1) C(2) 1.22(1) . . yes
C(11) C(12) 1.41(1) . . yes
C(11) C(14) 1.49(1) . . yes
C(12) C(13) 1.39(1) . . yes
C(13) C(15) 1.48(1) . . yes
C(21) C(22) 1.37(1) . . yes
C(21) C(24) 1.48(1) . . yes
C(22) C(23) 1.39(1) . . yes
C(23) C(25) 1.49(1) . . yes
C(31) C(32) 1.37(2) . . yes
C(31) C(36) 1.39(2) . . yes
C(32) C(33) 1.43(2) . . yes
C(33) C(34) 1.29(2) . . yes
C(34) C(35) 1.42(2) . . yes
C(35) C(36) 1.40(2) . . yes
C(41) C(42) 1.38(2) . . yes
C(41) C(46) 1.38(1) . . yes
C(42) C(43) 1.43(2) . . yes
C(43) C(44) 1.35(2) . . yes
C(44) C(45) 1.33(3) . . yes
C(45) C(46) 1.37(2) . . yes
C(51) C(52) 1.38(1) . . yes
C(51) C(56) 1.39(1) . . yes
C(52) C(53) 1.39(2) . . yes
C(53) C(54) 1.36(2) . . yes
C(54) C(55) 1.38(1) . . yes
C(55) C(56) 1.37(2) . . yes
C(61) C(62) 1.39(1) . . yes
C(61) C(66) 1.39(1) . . yes
C(62) C(63) 1.40(1) . . yes
C(63) C(64) 1.36(1) . . yes
C(64) C(65) 1.37(1) . . yes
C(65) C(66) 1.42(1) . . yes
C(71) C(72) 1.37(1) . . yes
C(71) C(76) 1.40(1) . . yes
C(72) C(73) 1.38(2) . . yes
C(73) C(74) 1.38(2) . . yes
C(74) C(75) 1.33(2) . . yes
C(75) C(76) 1.39(2) . . yes
C(81) C(82) 1.38(2) . . yes
C(81) C(86) 1.37(1) . . yes
C(82) C(83) 1.37(2) . . yes
C(83) C(84) 1.37(2) . . yes
C(84) C(85) 1.38(2) . . yes
C(85) C(86) 1.35(2) . . yes
C(91) C(92) 1.34(2) . . yes
C(91) C(96) 1.35(2) . . yes
C(92) C(93) 1.40(3) . . yes
C(93) C(94) 1.30(3) . . yes
C(94) C(95) 1.30(2) . . yes
C(95) C(96) 1.35(2) . . yes
C(101) C(102) 1.40(1) . . yes
C(101) C(106) 1.38(1) . . yes
C(102) C(103) 1.37(1) . . yes
C(103) C(104) 1.40(1) . . yes
C(104) C(105) 1.34(1) . . yes
C(105) C(106) 1.40(1) . . yes
